data_4112637
loop_
_publ_author_name
'John F. Berry'
'F. Albert Cotton'
'Tongbu Lu'
'Carlos A. Murillo'
'Brian K. Roberts'
'Xiaoping Wang'

_publ_contact_author_address
;  Laboratory for Molecular Structure and Bonding
   Dept. of Chemistry
   Texas A&M University, PO Box  30012
   College Station, TX 77842-3012, USA
;
_publ_contact_author_email cotton@tamu.edu
_publ_contact_author_fax '(979) 845 9351'
_publ_contact_author_name 'F. A. Cotton'
_publ_contact_author_phone '(979) 845 4432'
_publ_section_title
;
 Molecular and Electronic Structures by Design: Tuning Symmetrical and
 Unsymmetrical Linear Trichromium Chains
;
_journal_name_full 'Journal of the American Chemical Society'
_journal_page_first 7082
_journal_page_last 7096
_journal_paper_doi 10.1021/ja049055h
_journal_volume 126
_journal_year 2004
_chemical_formula_moiety 'Cr3(C10H8N3)4Cl2, C7H8'
_chemical_formula_sum 'C47 H40 Cl2 Cr3 N12'
_chemical_formula_weight 999.81
_chemical_name_common 'Cr3(dpa)4Cl2, toluene'
_chemical_name_systematic
; 
 ? 
;
_space_group_IT_number 29
_symmetry_cell_setting orthorhombic
_symmetry_space_group_name_Hall 'P 2c -2ac'
_symmetry_space_group_name_H-M 'P c a 21'
_atom_sites_solution_hydrogens geom
_atom_sites_solution_primary direct
_atom_sites_solution_secondary difmap
_audit_creation_method SHELXL-97
_cell_angle_alpha 90.00
_cell_angle_beta 90.00
_cell_angle_gamma 90.00
_cell_formula_units_Z 4
_cell_length_a 18.4750(17)
_cell_length_b 14.965(4)
_cell_length_c 16.4690(13)
_cell_measurement_reflns_used 250
_cell_measurement_temperature 213(2)
_cell_measurement_theta_max 18.1
_cell_measurement_theta_min 9.5
_cell_volume 4553.3(13)
_computing_cell_refinement MADNES
_computing_data_collection MADNES
_computing_data_reduction PROCOR
_computing_structure_refinement 'SHELXL-97 (Sheldrick, 1997)'
_computing_structure_solution 'SHELXS-97 (Sheldrick, 1990)'
_diffrn_ambient_temperature 213(2)
_diffrn_measured_fraction_theta_full 0.997
_diffrn_measured_fraction_theta_max 0.997
_diffrn_measurement_device_type 'Nonius FAST'
_diffrn_measurement_method 'Ellipsoid mask-fitting'
_diffrn_radiation_monochromator graphite
_diffrn_radiation_source 'fine-focus sealed tube'
_diffrn_radiation_type MoK\a
_diffrn_radiation_wavelength 0.71073
_diffrn_reflns_av_R_equivalents 0.0773
_diffrn_reflns_av_sigmaI/netI 0.0538
_diffrn_reflns_limit_h_max 19
_diffrn_reflns_limit_h_min -19
_diffrn_reflns_limit_k_max 16
_diffrn_reflns_limit_k_min -15
_diffrn_reflns_limit_l_max 17
_diffrn_reflns_limit_l_min -17
_diffrn_reflns_number 20248
_diffrn_reflns_theta_full 22.51
_diffrn_reflns_theta_max 22.51
_diffrn_reflns_theta_min 2.14
_diffrn_standards_number 0
_exptl_absorpt_coefficient_mu 0.869
_exptl_absorpt_correction_T_max 0.9181
_exptl_absorpt_correction_T_min 0.7224
_exptl_absorpt_correction_type none
_exptl_crystal_colour 'dark green'
_exptl_crystal_density_diffrn 1.458
_exptl_crystal_description block-shaped
_exptl_crystal_F_000 2048
_exptl_crystal_size_max 0.40
_exptl_crystal_size_mid 0.20
_exptl_crystal_size_min 0.10
_refine_diff_density_max 0.506
_refine_diff_density_min -0.325
_refine_diff_density_rms 0.074
_refine_ls_abs_structure_details 'Flack H D (1983), Acta Cryst. A39, 876-881'
_refine_ls_abs_structure_Flack -0.03(3)
_refine_ls_extinction_method none
_refine_ls_goodness_of_fit_ref 1.075
_refine_ls_hydrogen_treatment mixed
_refine_ls_matrix_type full
_refine_ls_number_parameters 564
_refine_ls_number_reflns 5865
_refine_ls_number_restraints 3
_refine_ls_restrained_S_all 1.077
_refine_ls_R_factor_all 0.0646
_refine_ls_R_factor_gt 0.0516
_refine_ls_shift/su_max 0.001
_refine_ls_shift/su_mean 0.000
_refine_ls_structure_factor_coef Fsqd
_refine_ls_weighting_details 'calc w=1/[\s^2^(Fo^2^)+(0.0458P)^2^+12.7863P] where P=(Fo^2^+2Fc^2^)/3'
_refine_ls_weighting_scheme calc
_refine_ls_wR_factor_gt 0.1158
_refine_ls_wR_factor_ref 0.1251
_reflns_number_gt 5111
_reflns_number_total 5865
_reflns_threshold_expression >2sigma(I)
_cod_data_source_file ja049055hsi20040409_043050_03.cif
_cod_data_source_block 1toluene
_cod_database_code 4112637

loop_
_symmetry_equiv_pos_as_xyz
'x, y, z'
'-x, -y, z+1/2'
'x+1/2, -y, z'
'-x+1/2, y, z+1/2'

loop_
_atom_site_label
_atom_site_type_symbol
_atom_site_fract_x
_atom_site_fract_y
_atom_site_fract_z
_atom_site_U_iso_or_equiv
_atom_site_adp_type
_atom_site_occupancy
_atom_site_symmetry_multiplicity
_atom_site_calc_flag
_atom_site_refinement_flags
_atom_site_disorder_assembly
_atom_site_disorder_group
Cr1 Cr 0.86688(6) 0.13949(7) 0.88533(7) 0.0278(3) Uani 1 1 d D . .
Cr2 Cr 0.9348(3) 0.2498(4) 0.8347(3) 0.0208(3) Uiso 0.51(3) 1 d PD A 1
Cr2' Cr 0.9431(4) 0.2592(4) 0.8260(4) 0.0208(3) Uiso 0.49(3) 1 d PD A 2
Cr3 Cr 1.01258(6) 0.36691(7) 0.77292(7) 0.0288(3) Uani 1 1 d D A .
Cl1 Cl 0.79014(10) 0.01027(12) 0.93963(12) 0.0385(5) Uani 1 1 d . A .
Cl2 Cl 1.09302(11) 0.48706(13) 0.70997(12) 0.0450(5) Uani 1 1 d . . .
N1 N 0.7798(3) 0.2300(4) 0.8696(3) 0.0335(14) Uani 1 1 d . A .
N2 N 0.8496(3) 0.3090(4) 0.7794(4) 0.0311(14) Uani 1 1 d . . .
N3 N 0.9253(3) 0.3840(4) 0.6900(3) 0.0330(14) Uani 1 1 d . . .
N4 N 0.8511(3) 0.1005(4) 0.7630(4) 0.0329(14) Uani 1 1 d . A .
N5 N 0.9541(3) 0.1790(4) 0.7289(3) 0.0301(14) Uani 1 1 d . . .
N6 N 1.0553(3) 0.2627(4) 0.6994(4) 0.0367(15) Uani 1 1 d . . .
N7 N 0.9657(3) 0.0656(4) 0.8912(4) 0.0352(14) Uani 1 1 d . A .
N8 N 1.0280(3) 0.1980(4) 0.8803(4) 0.0340(14) Uani 1 1 d . . .
N9 N 1.0879(3) 0.3328(4) 0.8648(3) 0.0326(15) Uani 1 1 d . . .
N10 N 0.8868(3) 0.2014(4) 0.9982(4) 0.0352(15) Uani 1 1 d . A .
N11 N 0.9242(3) 0.3299(4) 0.9314(4) 0.0332(14) Uani 1 1 d . . .
N12 N 0.9610(3) 0.4530(4) 0.8574(4) 0.0349(15) Uani 1 1 d . . .
C1 C 0.7194(4) 0.2205(5) 0.9150(5) 0.0388(19) Uani 1 1 d . . .
H1 H 0.7189 0.1758 0.9551 0.047 Uiso 1 1 calc R A .
C2 C 0.6593(4) 0.2719(5) 0.9061(5) 0.044(2) Uani 1 1 d . A .
H2 H 0.6173 0.2602 0.9365 0.053 Uiso 1 1 calc R . .
C3 C 0.6614(4) 0.3421(5) 0.8511(5) 0.043(2) Uani 1 1 d . . .
H3 H 0.6205 0.3789 0.8445 0.051 Uiso 1 1 calc R A .
C4 C 0.7229(4) 0.3584(5) 0.8062(4) 0.0357(18) Uani 1 1 d . A .
H4 H 0.7251 0.4068 0.7699 0.043 Uiso 1 1 calc R . .
C5 C 0.7830(4) 0.3000(5) 0.8162(4) 0.0334(18) Uani 1 1 d . A .
C6 C 0.8572(4) 0.3510(5) 0.7053(4) 0.0326(17) Uani 1 1 d . A .
C7 C 0.8037(4) 0.3576(5) 0.6443(5) 0.0433(19) Uani 1 1 d . . .
H7 H 0.7569 0.3353 0.6539 0.052 Uiso 1 1 calc R A .
C8 C 0.8199(4) 0.3960(6) 0.5718(5) 0.048(2) Uani 1 1 d . A .
H8 H 0.7840 0.4005 0.5317 0.058 Uiso 1 1 calc R . .
C9 C 0.8881(5) 0.4285(6) 0.5565(5) 0.051(2) Uani 1 1 d . . .
H9 H 0.8993 0.4559 0.5067 0.061 Uiso 1 1 calc R A .
C10 C 0.9391(4) 0.4195(5) 0.6157(4) 0.0370(18) Uani 1 1 d . A .
H10 H 0.9864 0.4390 0.6045 0.044 Uiso 1 1 calc R . .
C11 C 0.7914(4) 0.0534(5) 0.7410(5) 0.043(2) Uani 1 1 d . . .
H11 H 0.7584 0.0371 0.7818 0.051 Uiso 1 1 calc R A .
C12 C 0.7765(5) 0.0283(6) 0.6627(5) 0.054(2) Uani 1 1 d . A .
H12 H 0.7347 -0.0050 0.6505 0.065 Uiso 1 1 calc R . .
C13 C 0.8238(4) 0.0528(6) 0.6025(5) 0.046(2) Uani 1 1 d . . .
H13 H 0.8149 0.0360 0.5485 0.056 Uiso 1 1 calc R A .
C14 C 0.8842(4) 0.1022(5) 0.6217(4) 0.042(2) Uani 1 1 d . A .
H14 H 0.9164 0.1199 0.5805 0.051 Uiso 1 1 calc R . .
C15 C 0.8980(4) 0.1263(4) 0.7037(4) 0.0301(17) Uani 1 1 d . A .
C16 C 1.0179(4) 0.1855(5) 0.6866(4) 0.0309(17) Uani 1 1 d . A .
C17 C 1.0469(4) 0.1164(5) 0.6394(5) 0.0410(19) Uani 1 1 d . . .
H17 H 1.0212 0.0628 0.6322 0.049 Uiso 1 1 calc R A .
C18 C 1.1130(5) 0.1283(6) 0.6039(6) 0.056(2) Uani 1 1 d . A .
H18 H 1.1319 0.0838 0.5697 0.067 Uiso 1 1 calc R . .
C19 C 1.1524(5) 0.2055(6) 0.6182(6) 0.068(3) Uani 1 1 d . . .
H19 H 1.1986 0.2132 0.5953 0.082 Uiso 1 1 calc R A .
C20 C 1.1223(5) 0.2710(7) 0.6666(6) 0.062(3) Uani 1 1 d . A .
H20 H 1.1492 0.3230 0.6772 0.074 Uiso 1 1 calc R . .
C21 C 0.9641(4) -0.0251(5) 0.8929(5) 0.047(2) Uani 1 1 d . . .
H21 H 0.9188 -0.0535 0.8962 0.056 Uiso 1 1 calc R A .
C22 C 1.0249(5) -0.0774(5) 0.8901(7) 0.062(3) Uani 1 1 d . A .
H22 H 1.0218 -0.1400 0.8934 0.075 Uiso 1 1 calc R . .
C23 C 1.0903(5) -0.0351(6) 0.8823(6) 0.056(2) Uani 1 1 d . . .
H23 H 1.1327 -0.0692 0.8762 0.067 Uiso 1 1 calc R A .
C24 C 1.0946(4) 0.0558(5) 0.8834(6) 0.050(2) Uani 1 1 d . A .
H24 H 1.1400 0.0841 0.8815 0.060 Uiso 1 1 calc R . .
C25 C 1.0305(4) 0.1077(5) 0.8873(4) 0.0318(16) Uani 1 1 d . A .
C26 C 1.0851(4) 0.2532(5) 0.9040(4) 0.0319(17) Uani 1 1 d . A .
C27 C 1.1331(5) 0.2334(6) 0.9664(5) 0.055(2) Uani 1 1 d . . .
H27 H 1.1314 0.1778 0.9929 0.067 Uiso 1 1 calc R A .
C28 C 1.1835(5) 0.2974(7) 0.9886(7) 0.077(3) Uani 1 1 d . A .
H28 H 1.2153 0.2863 1.0320 0.092 Uiso 1 1 calc R . .
C29 C 1.1873(5) 0.3787(6) 0.9467(6) 0.059(3) Uani 1 1 d . . .
H29 H 1.2235 0.4209 0.9582 0.071 Uiso 1 1 calc R A .
C30 C 1.1378(4) 0.3936(5) 0.8902(5) 0.0414(18) Uani 1 1 d . A .
H30 H 1.1371 0.4504 0.8658 0.050 Uiso 1 1 calc R . .
C31 C 0.8743(4) 0.1550(6) 1.0684(5) 0.048(2) Uani 1 1 d . . .
H31 H 0.8576 0.0958 1.0642 0.058 Uiso 1 1 calc R A .
C32 C 0.8847(5) 0.1894(6) 1.1434(5) 0.058(3) Uani 1 1 d . A .
H32 H 0.8730 0.1559 1.1899 0.069 Uiso 1 1 calc R . .
C33 C 0.9125(5) 0.2740(6) 1.1505(5) 0.052(2) Uani 1 1 d . . .
H33 H 0.9219 0.2982 1.2021 0.062 Uiso 1 1 calc R A .
C34 C 0.9265(4) 0.3234(5) 1.0815(4) 0.0408(19) Uani 1 1 d . A .
H34 H 0.9461 0.3811 1.0861 0.049 Uiso 1 1 calc R . .
C35 C 0.9117(4) 0.2881(5) 1.0050(4) 0.0349(18) Uani 1 1 d . A .
C36 C 0.9258(4) 0.4231(5) 0.9251(4) 0.0352(18) Uani 1 1 d . A .
C37 C 0.8915(5) 0.4814(5) 0.9783(5) 0.048(2) Uani 1 1 d . . .
H37 H 0.8656 0.4601 1.0234 0.058 Uiso 1 1 calc R A .
C38 C 0.8966(5) 0.5737(6) 0.9622(5) 0.050(2) Uani 1 1 d . A .
H38 H 0.8751 0.6147 0.9981 0.060 Uiso 1 1 calc R . .
C39 C 0.9321(5) 0.6043(5) 0.8956(6) 0.050(2) Uani 1 1 d . . .
H39 H 0.9358 0.6659 0.8850 0.060 Uiso 1 1 calc R A .
C40 C 0.9619(4) 0.5438(5) 0.8454(5) 0.0431(19) Uani 1 1 d . A .
H40 H 0.9850 0.5652 0.7985 0.052 Uiso 1 1 calc R . .
C41 C 1.2928(4) 0.2651(5) 0.7806(5) 0.087(4) Uani 1 1 d G . .
H41 H 1.2530 0.2817 0.8128 0.105 Uiso 1 1 calc R . .
C42 C 1.3192(5) 0.1782(5) 0.7839(5) 0.094(4) Uani 1 1 d G . .
H42 H 1.2972 0.1360 0.8182 0.113 Uiso 1 1 calc R . .
C43 C 1.3781(5) 0.1537(5) 0.7363(6) 0.129(5) Uani 1 1 d G . .
H43 H 1.3960 0.0949 0.7385 0.154 Uiso 1 1 calc R . .
C44 C 1.4106(4) 0.2160(7) 0.6856(5) 0.126(5) Uani 1 1 d G . .
H44 H 1.4505 0.1995 0.6534 0.151 Uiso 1 1 calc R . .
C45 C 1.3842(5) 0.3029(6) 0.6823(4) 0.081(3) Uani 1 1 d G . .
H45 H 1.4062 0.3451 0.6479 0.097 Uiso 1 1 calc R . .
C46 C 1.3253(4) 0.3275(4) 0.7298(5) 0.106(5) Uani 1 1 d GD . .
C47 C 1.3014(9) 0.4189(7) 0.7242(12) 0.194(10) Uani 1 1 d D . .
H47C H 1.3307 0.4505 0.6847 0.291 Uiso 1 1 calc R . .
H47B H 1.3062 0.4475 0.7768 0.291 Uiso 1 1 calc R . .
H47A H 1.2510 0.4203 0.7074 0.291 Uiso 1 1 calc R . .

loop_
_atom_site_aniso_label
_atom_site_aniso_U_11
_atom_site_aniso_U_22
_atom_site_aniso_U_33
_atom_site_aniso_U_23
_atom_site_aniso_U_13
_atom_site_aniso_U_12
Cr1 0.0276(6) 0.0256(6) 0.0300(6) -0.0006(5) -0.0016(5) 0.0045(5)
Cr3 0.0328(6) 0.0239(6) 0.0299(6) 0.0002(5) -0.0031(5) 0.0027(5)
Cl1 0.0402(11) 0.0312(11) 0.0442(11) 0.0030(9) 0.0055(9) 0.0014(8)
Cl2 0.0510(12) 0.0358(11) 0.0481(11) 0.0051(9) -0.0020(9) -0.0115(10)
N1 0.034(3) 0.031(3) 0.035(3) 0.001(3) 0.001(3) 0.005(3)
N2 0.031(3) 0.028(3) 0.035(3) 0.008(3) 0.007(3) 0.001(3)
N3 0.042(4) 0.026(3) 0.032(4) 0.001(3) 0.001(3) 0.000(3)
N4 0.031(3) 0.032(3) 0.036(3) 0.003(3) -0.006(3) 0.001(3)
N5 0.034(4) 0.026(3) 0.031(3) 0.004(3) -0.004(3) -0.003(3)
N6 0.039(4) 0.032(4) 0.040(4) 0.003(3) 0.010(3) -0.012(3)
N7 0.031(3) 0.033(4) 0.041(3) 0.004(3) -0.006(3) 0.006(3)
N8 0.036(3) 0.027(4) 0.040(3) 0.001(3) -0.004(3) 0.001(3)
N9 0.031(3) 0.034(4) 0.033(3) -0.005(3) -0.005(3) 0.001(3)
N10 0.042(4) 0.025(3) 0.039(4) 0.003(3) 0.007(3) -0.003(3)
N11 0.041(4) 0.028(4) 0.031(3) 0.003(3) 0.000(3) 0.002(3)
N12 0.032(3) 0.032(4) 0.041(4) -0.004(3) -0.002(3) -0.004(3)
C1 0.031(4) 0.035(5) 0.051(5) 0.000(4) 0.001(3) -0.004(4)
C2 0.042(5) 0.037(5) 0.054(5) 0.002(4) 0.006(4) -0.002(4)
C3 0.028(4) 0.042(5) 0.057(5) -0.015(4) -0.011(4) 0.007(4)
C4 0.035(4) 0.025(4) 0.047(5) -0.001(3) 0.003(3) 0.005(3)
C5 0.031(4) 0.038(5) 0.031(4) -0.007(3) -0.003(3) -0.001(3)
C6 0.035(4) 0.024(4) 0.039(4) -0.002(3) -0.003(3) 0.007(3)
C7 0.043(5) 0.045(5) 0.042(5) 0.004(4) -0.011(4) 0.010(4)
C8 0.047(5) 0.065(6) 0.033(4) 0.002(4) -0.013(4) 0.019(4)
C9 0.068(6) 0.046(5) 0.038(5) 0.008(4) -0.004(4) 0.012(5)
C10 0.046(5) 0.035(5) 0.030(4) 0.007(3) 0.001(4) -0.001(4)
C11 0.033(4) 0.046(5) 0.050(5) 0.008(4) -0.001(4) 0.001(4)
C12 0.047(5) 0.058(6) 0.058(6) -0.007(5) -0.021(4) -0.013(4)
C13 0.047(5) 0.053(6) 0.039(5) -0.008(4) -0.016(4) 0.000(4)
C14 0.048(5) 0.043(5) 0.036(5) 0.001(4) -0.008(4) -0.004(4)
C15 0.044(4) 0.019(4) 0.027(4) -0.003(3) 0.001(4) 0.006(3)
C16 0.029(4) 0.028(4) 0.036(4) 0.003(3) 0.002(3) 0.007(3)
C17 0.033(4) 0.043(5) 0.047(5) -0.006(4) 0.001(4) 0.001(4)
C18 0.060(6) 0.045(6) 0.062(6) -0.001(5) 0.028(5) 0.017(5)
C19 0.057(6) 0.053(6) 0.094(8) -0.020(6) 0.034(6) -0.006(5)
C20 0.046(5) 0.059(6) 0.081(7) 0.005(5) 0.029(5) -0.011(5)
C21 0.049(5) 0.034(5) 0.056(5) 0.005(4) 0.002(4) 0.007(4)
C22 0.049(5) 0.025(5) 0.113(8) 0.008(5) -0.006(6) 0.005(4)
C23 0.043(5) 0.040(5) 0.086(6) 0.006(5) -0.003(5) 0.021(4)
C24 0.035(4) 0.028(5) 0.087(6) -0.003(5) -0.011(5) 0.006(4)
C25 0.028(4) 0.035(4) 0.033(4) 0.000(4) -0.010(3) 0.001(3)
C26 0.037(4) 0.025(4) 0.034(4) 0.001(3) -0.011(3) -0.003(3)
C27 0.057(6) 0.042(5) 0.067(6) 0.000(4) -0.034(5) -0.004(4)
C28 0.062(6) 0.075(7) 0.094(8) -0.008(6) -0.049(6) 0.007(6)
C29 0.057(6) 0.037(5) 0.084(7) -0.005(5) -0.025(5) -0.002(4)
C30 0.034(4) 0.029(4) 0.061(5) -0.008(4) -0.006(4) 0.001(4)
C31 0.062(6) 0.042(5) 0.039(5) 0.008(4) 0.001(4) -0.003(4)
C32 0.082(7) 0.062(6) 0.029(4) 0.019(4) 0.004(4) -0.019(5)
C33 0.063(5) 0.059(6) 0.035(4) -0.002(4) -0.004(4) -0.014(5)
C34 0.047(5) 0.042(5) 0.033(4) -0.003(4) -0.004(4) 0.003(4)
C35 0.039(5) 0.029(4) 0.036(4) -0.002(3) -0.002(3) -0.005(4)
C36 0.037(4) 0.033(5) 0.035(4) -0.003(4) 0.000(4) 0.006(3)
C37 0.055(5) 0.037(5) 0.052(5) -0.001(4) 0.007(4) 0.004(4)
C38 0.049(5) 0.041(5) 0.060(6) -0.021(4) -0.011(4) 0.011(4)
C39 0.061(5) 0.020(4) 0.067(6) -0.001(4) -0.001(5) -0.005(4)
C40 0.047(5) 0.024(4) 0.058(5) 0.001(4) -0.004(4) 0.000(4)
C41 0.081(7) 0.051(7) 0.130(10) 0.028(7) 0.010(7) -0.019(6)
C42 0.106(10) 0.093(10) 0.083(8) -0.004(7) 0.001(8) -0.008(8)
C43 0.114(12) 0.122(13) 0.151(15) -0.002(12) -0.041(11) -0.024(11)
C44 0.142(13) 0.075(9) 0.160(15) 0.010(10) -0.018(11) -0.009(10)
C45 0.072(8) 0.091(10) 0.080(8) 0.016(7) 0.016(6) -0.011(6)
C46 0.154(13) 0.055(7) 0.108(10) -0.017(7) -0.074(10) -0.008(8)
C47 0.211(19) 0.162(16) 0.21(2) 0.101(15) -0.122(16) -0.103(15)

loop_
_atom_type_symbol
_atom_type_description
_atom_type_scat_dispersion_real
_atom_type_scat_dispersion_imag
_atom_type_scat_source
C C 0.0033 0.0016 'International Tables Vol C Tables 4.2.6.8 and 6.1.1.4'
H H 0.0000 0.0000 'International Tables Vol C Tables 4.2.6.8 and 6.1.1.4'
N N 0.0061 0.0033 'International Tables Vol C Tables 4.2.6.8 and 6.1.1.4'
Cl Cl 0.1484 0.1585 'International Tables Vol C Tables 4.2.6.8 and 6.1.1.4'
Cr Cr 0.3209 0.6236 'International Tables Vol C Tables 4.2.6.8 and 6.1.1.4'

loop_
_geom_angle_atom_site_label_1
_geom_angle_atom_site_label_2
_geom_angle_atom_site_label_3
_geom_angle
N10 Cr1 N4 169.6(2)
N10 Cr1 N1 87.7(2)
N4 Cr1 N1 87.5(2)
N10 Cr1 N7 92.2(2)
N4 Cr1 N7 91.0(2)
N1 Cr1 N7 170.1(2)
N10 Cr1 Cr2 84.62(19)
N4 Cr1 Cr2 85.77(19)
N1 Cr1 Cr2 84.74(19)
N7 Cr1 Cr2 85.38(19)
N10 Cr1 Cr2' 86.04(19)
N4 Cr1 Cr2' 84.41(18)
N1 Cr1 Cr2' 85.47(19)
N7 Cr1 Cr2' 84.64(19)
N10 Cr1 Cl1 96.93(17)
N4 Cr1 Cl1 92.73(17)
N1 Cr1 Cl1 96.04(17)
N7 Cr1 Cl1 93.81(17)
Cr2 Cr1 Cl1 178.28(13)
Cr2' Cr1 Cl1 176.71(12)
N10 Cr1 Cr3 85.95(16)
N4 Cr1 Cr3 84.51(16)
N1 Cr1 Cr3 85.64(16)
N7 Cr1 Cr3 84.47(17)
Cl1 Cr1 Cr3 176.71(6)
N11 Cr2 N2 91.2(3)
N11 Cr2 N8 91.0(3)
N2 Cr2 N8 173.1(6)
N11 Cr2 N5 172.9(6)
N2 Cr2 N5 88.8(3)
N8 Cr2 N5 88.2(3)
N11 Cr2 Cr1 95.2(4)
N2 Cr2 Cr1 93.1(3)
N8 Cr2 Cr1 93.2(3)
N5 Cr2 Cr1 91.9(3)
N11 Cr2 Cr3 87.7(3)
N2 Cr2 Cr3 87.5(3)
N8 Cr2 Cr3 86.0(3)
N5 Cr2 Cr3 85.2(3)
Cr1 Cr2 Cr3 177.0(2)
N5 Cr2' N8 90.1(3)
N5 Cr2' N2 90.3(3)
N8 Cr2' N2 172.5(6)
N5 Cr2' N11 173.3(6)
N8 Cr2' N11 89.5(3)
N2 Cr2' N11 89.2(3)
N5 Cr2' Cr3 93.5(4)
N8 Cr2' Cr3 93.1(3)
N2 Cr2' Cr3 94.4(3)
N11 Cr2' Cr3 93.2(3)
N5 Cr2' Cr1 86.5(3)
N8 Cr2' Cr1 86.5(3)
N2 Cr2' Cr1 86.1(3)
N11 Cr2' Cr1 86.7(4)
Cr3 Cr2' Cr1 179.57(19)
N9 Cr3 N12 88.5(2)
N9 Cr3 N6 89.2(2)
N12 Cr3 N6 170.2(2)
N9 Cr3 N3 170.1(2)
N12 Cr3 N3 90.4(2)
N6 Cr3 N3 90.2(2)
N9 Cr3 Cr2' 85.65(19)
N12 Cr3 Cr2' 85.6(2)
N6 Cr3 Cr2' 84.68(19)
N3 Cr3 Cr2' 84.41(18)
N9 Cr3 Cr2 85.25(18)
N12 Cr3 Cr2 84.26(19)
N6 Cr3 Cr2 86.03(18)
N3 Cr3 Cr2 84.81(18)
N9 Cr3 Cl2 94.46(17)
N12 Cr3 Cl2 95.74(17)
N6 Cr3 Cl2 93.96(16)
N3 Cr3 Cl2 95.49(17)
Cr2' Cr3 Cl2 178.64(13)
Cr2 Cr3 Cl2 179.71(11)
N9 Cr3 Cr1 85.43(17)
N12 Cr3 Cr1 85.67(17)
N6 Cr3 Cr1 84.62(15)
N3 Cr3 Cr1 84.63(16)
Cl2 Cr3 Cr1 178.58(6)
C1 N1 C5 118.2(6)
C1 N1 Cr1 119.5(5)
C5 N1 Cr1 122.3(5)
C5 N2 C6 121.7(6)
C5 N2 Cr2 117.0(5)
C6 N2 Cr2 121.2(5)
C5 N2 Cr2' 123.8(5)
C6 N2 Cr2' 114.5(5)
C10 N3 C6 118.4(6)
C10 N3 Cr3 118.9(5)
C6 N3 Cr3 122.2(5)
C11 N4 C15 118.1(6)
C11 N4 Cr1 120.7(5)
C15 N4 Cr1 121.1(4)
C15 N5 C16 122.5(6)
C15 N5 Cr2' 120.6(5)
C16 N5 Cr2' 116.7(5)
C15 N5 Cr2 114.8(5)
C16 N5 Cr2 122.7(5)
C20 N6 C16 118.6(7)
C20 N6 Cr3 119.9(6)
C16 N6 Cr3 121.4(5)
C25 N7 C21 119.0(6)
C25 N7 Cr1 120.8(5)
C21 N7 Cr1 120.0(5)
C25 N8 C26 122.6(6)
C25 N8 Cr2' 121.0(5)
C26 N8 Cr2' 116.2(5)
C25 N8 Cr2 116.1(5)
C26 N8 Cr2 121.2(5)
C26 N9 C30 117.9(6)
C26 N9 Cr3 121.8(5)
C30 N9 Cr3 120.2(5)
C31 N10 C35 117.7(6)
C31 N10 Cr1 119.5(5)
C35 N10 Cr1 122.8(5)
C35 N11 C36 121.3(6)
C35 N11 Cr2 116.3(5)
C36 N11 Cr2 122.3(5)
C35 N11 Cr2' 122.3(5)
C36 N11 Cr2' 116.4(5)
C36 N12 C40 116.6(6)
C36 N12 Cr3 123.3(5)
C40 N12 Cr3 120.1(5)
N1 C1 C2 123.8(7)
C1 C2 C3 118.5(7)
C4 C3 C2 120.4(7)
C3 C4 C5 118.2(7)
N1 C5 N2 113.4(6)
N1 C5 C4 120.7(6)
N2 C5 C4 125.8(7)
N3 C6 N2 114.8(6)
N3 C6 C7 119.0(7)
N2 C6 C7 126.1(7)
C8 C7 C6 120.0(8)
C7 C8 C9 120.9(7)
C10 C9 C8 117.9(7)
N3 C10 C9 123.7(7)
N4 C11 C12 123.9(7)
C13 C12 C11 118.5(7)
C12 C13 C14 119.8(7)
C13 C14 C15 119.9(7)
N4 C15 N5 115.4(6)
N4 C15 C14 119.7(7)
N5 C15 C14 124.8(7)
N6 C16 N5 114.6(6)
N6 C16 C17 121.2(6)
N5 C16 C17 123.9(7)
C18 C17 C16 118.9(8)
C17 C18 C19 120.4(8)
C20 C19 C18 118.6(8)
N6 C20 C19 122.2(9)
N7 C21 C22 123.6(8)
C21 C22 C23 117.5(7)
C24 C23 C22 120.7(8)
C23 C24 C25 120.0(7)
N7 C25 N8 115.9(6)
N7 C25 C24 119.1(6)
N8 C25 C24 124.7(7)
N9 C26 C27 121.0(7)
N9 C26 N8 114.5(6)
C27 C26 N8 124.3(7)
C28 C27 C26 118.5(8)
C27 C28 C29 120.2(8)
C30 C29 C28 117.4(8)
C29 C30 N9 124.8(8)
C32 C31 N10 123.7(8)
C31 C32 C33 118.8(8)
C32 C33 C34 119.6(8)
C33 C34 C35 120.3(8)
N10 C35 N11 114.2(6)
N10 C35 C34 119.7(7)
N11 C35 C34 126.0(7)
N12 C36 C37 121.7(7)
N12 C36 N11 113.5(6)
C37 C36 N11 124.7(7)
C36 C37 C38 117.8(8)
C39 C38 C37 121.0(8)
C40 C39 C38 117.8(8)
C39 C40 N12 125.0(8)
C42 C41 C46 120.0
C43 C42 C41 120.0
C44 C43 C42 120.0
C45 C44 C43 120.0
C44 C45 C46 120.0
C45 C46 C41 120.0
C45 C46 C47 117.1(10)
C41 C46 C47 122.9(10)

loop_
_geom_bond_atom_site_label_1
_geom_bond_atom_site_label_2
_geom_bond_distance
Cr1 N10 2.110(6)
Cr1 N4 2.117(6)
Cr1 N1 2.119(6)
Cr1 N7 2.137(6)
Cr1 Cr2 2.235(9)
Cr1 Cr2' 2.479(10)
Cr1 Cl1 2.559(2)
Cr1 Cr3 4.7177(16)
Cr2 N11 2.003(7)
Cr2 N2 2.023(6)
Cr2 N8 2.031(7)
Cr2 N5 2.070(7)
Cr2 Cr3 2.484(9)
Cr2' N5 2.009(7)
Cr2' N8 2.024(7)
Cr2' N2 2.031(7)
Cr2' N11 2.063(8)
Cr2' Cr3 2.238(10)
Cr3 N9 2.119(6)
Cr3 N12 2.122(6)
Cr3 N6 2.126(6)
Cr3 N3 2.128(6)
Cr3 Cl2 2.553(2)
N1 C1 1.350(9)
N1 C5 1.369(9)
N2 C5 1.378(9)
N2 C6 1.380(9)
N3 C10 1.358(9)
N3 C6 1.375(9)
N4 C11 1.358(9)
N4 C15 1.362(9)
N5 C15 1.368(9)
N5 C16 1.373(9)
N6 C20 1.357(10)
N6 C16 1.363(9)
N7 C25 1.354(9)
N7 C21 1.358(10)
N8 C25 1.358(9)
N8 C26 1.396(9)
N9 C26 1.356(9)
N9 C30 1.362(9)
N10 C31 1.368(9)
N10 C35 1.380(9)
N11 C35 1.383(9)
N11 C36 1.400(9)
N12 C36 1.365(9)
N12 C40 1.372(9)
C1 C2 1.359(11)
C2 C3 1.387(11)
C3 C4 1.378(10)
C4 C5 1.423(10)
C6 C7 1.413(10)
C7 C8 1.358(11)
C8 C9 1.374(12)
C9 C10 1.362(11)
C11 C12 1.371(11)
C12 C13 1.371(12)
C13 C14 1.375(11)
C14 C15 1.422(10)
C16 C17 1.400(10)
C17 C18 1.365(11)
C18 C19 1.386(13)
C19 C20 1.380(13)
C21 C22 1.370(11)
C22 C23 1.371(12)
C23 C24 1.363(11)
C24 C25 1.418(10)
C26 C27 1.389(10)
C27 C28 1.386(12)
C28 C29 1.401(13)
C29 C30 1.322(11)
C31 C32 1.352(12)
C32 C33 1.371(12)
C33 C34 1.381(11)
C34 C35 1.392(10)
C36 C37 1.391(11)
C37 C38 1.409(11)
C38 C39 1.357(12)
C39 C40 1.344(11)
C41 C42 1.3900
C41 C46 1.3900
C42 C43 1.3900
C43 C44 1.3900
C44 C45 1.3900
C45 C46 1.3900
C46 C47 1.441(9)

loop_
_geom_torsion_atom_site_label_1
_geom_torsion_atom_site_label_2
_geom_torsion_atom_site_label_3
_geom_torsion_atom_site_label_4
_geom_torsion
N1 Cr1 Cr3 N3 -42.0(2)
N4 Cr1 Cr3 N6 -44.9(2)
N7 Cr1 Cr3 N9 -43.0(2)
N10 Cr1 Cr3 N12 -39.2(2)
